data_4324708
loop_
_publ_author_name
'Jian-Hong Liao'
'How-Wei Chang'
'Hong-Chih You'
'Ching-Shiang Fang'
'C. W. Liu'

_publ_section_title
;
 Tetrahedral-Shaped Anions as a Template in the Synthesis of
 High-Nuclearity Silver(I) Dithiophosphate Clusters
;
_journal_name_full 'Inorganic Chemistry'
_journal_page_first 2070
_journal_page_last 2072
_journal_paper_doi 10.1021/ic102453q
_journal_volume 50
_journal_year 2011
_chemical_formula_sum 'C51 H126 Ag16 F12 Mo O29 P14 S24'
_chemical_formula_weight 4456.40
_chemical_name_systematic
; 
 ? 
;
_space_group_IT_number 2
_symmetry_cell_setting triclinic
_symmetry_space_group_name_Hall '-P 1'
_symmetry_space_group_name_H-M 'P -1'
_atom_sites_solution_hydrogens geom
_atom_sites_solution_primary direct
_atom_sites_solution_secondary difmap
_audit_creation_method SHELXL-97
_cell_angle_alpha 99.661(2)
_cell_angle_beta 90.995(2)
_cell_angle_gamma 95.522(2)
_cell_formula_units_Z 2
_cell_length_a 15.6227(15)
_cell_length_b 15.7332(14)
_cell_length_c 28.605(3)
_cell_measurement_reflns_used 9928
_cell_measurement_temperature 253(2)
_cell_measurement_theta_max 23.18
_cell_measurement_theta_min 2.29
_cell_volume 6895.1(12)
_computing_cell_refinement 'Bruker SAINT'
_computing_data_collection 'Bruker APEX2'
_computing_data_reduction 'Bruker SAINT'
_computing_molecular_graphics 'Bruker SHELXTL'
_computing_publication_material 'Bruker SHELXTL'
_computing_structure_refinement 'SHELXL-97 (Sheldrick, 1997)'
_computing_structure_solution 'SHELXS-97 (Sheldrick, 1990)'
_diffrn_ambient_temperature 253(2)
_diffrn_measured_fraction_theta_full 0.970
_diffrn_measured_fraction_theta_max 0.970
_diffrn_measurement_device_type 'Bruker APEX-II CCD'
_diffrn_measurement_method '\f and \w scans'
_diffrn_radiation_monochromator graphite
_diffrn_radiation_source 'fine-focus sealed tube'
_diffrn_radiation_type MoK\a
_diffrn_radiation_wavelength 0.71073
_diffrn_reflns_av_R_equivalents 0.0230
_diffrn_reflns_av_sigmaI/netI 0.0475
_diffrn_reflns_limit_h_max 18
_diffrn_reflns_limit_h_min -18
_diffrn_reflns_limit_k_max 17
_diffrn_reflns_limit_k_min -18
_diffrn_reflns_limit_l_max 34
_diffrn_reflns_limit_l_min -27
_diffrn_reflns_number 40484
_diffrn_reflns_theta_full 25.17
_diffrn_reflns_theta_max 25.17
_diffrn_reflns_theta_min 0.72
_diffrn_standards_number 0
_exptl_absorpt_coefficient_mu 2.897
_exptl_absorpt_correction_T_max 0.7411
_exptl_absorpt_correction_T_min 0.6236
_exptl_absorpt_correction_type multi-scan
_exptl_absorpt_process_details SADABS
_exptl_crystal_colour colourless
_exptl_crystal_density_diffrn 2.146
_exptl_crystal_description block
_exptl_crystal_F_000 4320
_exptl_crystal_size_max 0.18
_exptl_crystal_size_mid 0.15
_exptl_crystal_size_min 0.11
_refine_diff_density_max 1.965
_refine_diff_density_min -2.269
_refine_diff_density_rms 0.229
_refine_ls_extinction_method none
_refine_ls_goodness_of_fit_ref 1.028
_refine_ls_hydrogen_treatment constr
_refine_ls_matrix_type full
_refine_ls_number_parameters 1329
_refine_ls_number_reflns 24021
_refine_ls_number_restraints 9
_refine_ls_restrained_S_all 1.028
_refine_ls_R_factor_all 0.1101
_refine_ls_R_factor_gt 0.0643
_refine_ls_shift/su_max 0.002
_refine_ls_shift/su_mean 0.000
_refine_ls_structure_factor_coef Fsqd
_refine_ls_weighting_details 'calc w=1/[\s^2^(Fo^2^)+(0.1280P)^2^+11.5551P] where P=(Fo^2^+2Fc^2^)/3'
_refine_ls_weighting_scheme calc
_refine_ls_wR_factor_gt 0.1875
_refine_ls_wR_factor_ref 0.2241
_reflns_number_gt 14454
_reflns_number_total 24021
_reflns_threshold_expression >2sigma(I)
_cod_data_source_file ic102453q_si_001_4.cif
_cod_data_source_block 4
_cod_original_cell_volume 6895.2(11)
_cod_database_code 4324708

loop_
_symmetry_equiv_pos_as_xyz
'x, y, z'
'-x, -y, -z'

loop_
_atom_site_label
_atom_site_type_symbol
_atom_site_fract_x
_atom_site_fract_y
_atom_site_fract_z
_atom_site_U_iso_or_equiv
_atom_site_adp_type
_atom_site_occupancy
_atom_site_symmetry_multiplicity
_atom_site_calc_flag
_atom_site_refinement_flags
_atom_site_disorder_assembly
_atom_site_disorder_group
Ag1 Ag 0.82105(6) 0.01384(7) 0.26015(4) 0.0864(3) Uani 1 1 d . . .
Ag2 Ag 0.67423(6) -0.04011(6) 0.34339(4) 0.0767(3) Uani 1 1 d . . .
Ag3 Ag 0.74681(6) 0.24032(7) 0.37153(4) 0.0845(3) Uani 1 1 d . . .
Ag4 Ag 0.79946(8) 0.24756(9) 0.21343(5) 0.1102(4) Uani 1 1 d . . .
Ag5A Ag 0.7372(3) 0.0934(4) 0.13591(19) 0.0798(13) Uani 0.50 1 d P . .
Ag5B Ag 0.7220(4) 0.0957(5) 0.1419(3) 0.119(2) Uani 0.50 1 d P . .
Ag6 Ag 0.60047(7) -0.12304(7) 0.21116(4) 0.0848(3) Uani 1 1 d . . .
Ag7 Ag 0.43621(8) -0.04100(7) 0.29826(4) 0.0899(3) Uani 1 1 d . . .
Ag8 Ag 0.51076(6) 0.15317(7) 0.38703(4) 0.0901(3) Uani 1 1 d . . .
Ag9 Ag 0.61857(7) 0.33874(7) 0.31594(4) 0.0889(3) Uani 1 1 d . . .
A10A Ag 0.5286(6) 0.2500(5) 0.1668(3) 0.123(3) Uani 0.50 1 d P . .
A10B Ag 0.5232(5) 0.2262(5) 0.1653(2) 0.111(2) Uani 0.50 1 d P . .
A11A Ag 0.4630(3) 0.0107(3) 0.16487(18) 0.0818(13) Uani 0.50 1 d P . .
A11B Ag 0.4601(4) -0.0183(4) 0.1627(3) 0.119(2) Uani 0.50 1 d P . .
Ag12 Ag 0.39197(9) 0.20643(8) 0.24727(5) 0.1090(4) Uani 1 1 d . . .
Ag13 Ag 0.54251(5) -0.20291(6) 0.29758(3) 0.0710(2) Uani 1 1 d . . .
Ag14 Ag 0.42815(7) 0.32503(7) 0.35870(3) 0.0858(3) Uani 1 1 d . . .
Ag15 Ag 0.91806(6) 0.20113(6) 0.29248(3) 0.0759(3) Uani 1 1 d . . .
Ag16 Ag 0.52831(6) 0.08927(7) 0.05567(4) 0.0891(3) Uani 1 1 d . . .
Mo1 Mo 0.61786(6) 0.11231(6) 0.26830(3) 0.0609(2) Uani 1 1 d . . .
S1 S 0.3404(2) 0.0943(3) 0.17324(14) 0.0945(10) Uani 1 1 d . B .
S2 S 0.4368(2) 0.2048(2) 0.09067(12) 0.0824(9) Uani 1 1 d . B .
S3 S 0.61092(18) -0.03058(19) 0.14619(9) 0.0635(7) Uani 1 1 d . . .
S4 S 0.4870(2) -0.0734(2) 0.04754(10) 0.0752(8) Uani 1 1 d . . .
S5 S 0.6852(3) 0.2709(4) 0.15442(13) 0.1289(19) Uani 1 1 d . . .
S6 S 0.69189(19) 0.1304(2) 0.05320(11) 0.0758(8) Uani 1 1 d . . .
S7 S 0.3378(2) 0.3483(3) 0.28950(13) 0.0943(10) Uani 1 1 d . . .
S8 S 0.5325(2) 0.3590(3) 0.23969(12) 0.1011(13) Uani 1 1 d . . .
S9 S 0.3677(2) 0.2204(3) 0.40997(11) 0.0839(9) Uani 1 1 d . . .
S10 S 0.3776(4) 0.1002(3) 0.30363(16) 0.142(2) Uani 1 1 d . . .
S11 S 0.50680(18) -0.26106(19) 0.21209(11) 0.0697(7) Uani 1 1 d . . .
S12 S 0.3680(2) -0.1037(2) 0.21359(11) 0.0748(8) Uani 1 1 d . . .
S13 S 0.68951(19) -0.1991(2) 0.33307(12) 0.0757(8) Uani 1 1 d . . .
S14 S 0.7587(2) -0.1387(2) 0.22838(12) 0.0783(8) Uani 1 1 d . . .
S15 S 0.9560(2) 0.2319(2) 0.21180(12) 0.0858(9) Uani 1 1 d . . .
S16 S 0.8566(2) 0.0280(2) 0.16870(12) 0.0878(9) Uani 1 1 d . . .
S17 S 0.6367(2) 0.2521(2) 0.43547(12) 0.0771(8) Uani 1 1 d . C .
S18 S 0.5611(3) 0.4204(2) 0.38867(12) 0.0869(10) Uani 1 1 d . C .
S19 S 0.56054(17) 0.01292(18) 0.40496(10) 0.0638(7) Uani 1 1 d . . .
S20 S 0.42175(17) -0.15711(19) 0.34766(10) 0.0661(7) Uani 1 1 d . . .
S21 S 0.95019(16) 0.05976(19) 0.31508(10) 0.0655(7) Uani 1 1 d . . .
S22 S 0.77701(18) 0.0860(2) 0.38461(13) 0.0806(9) Uani 1 1 d . . .
S23 S 0.88618(18) 0.31920(19) 0.35778(10) 0.0678(7) Uani 1 1 d . . .
S24 S 0.7547(2) 0.3752(2) 0.27284(12) 0.0859(9) Uani 1 1 d . . .
P1 P 0.3321(3) 0.1504(3) 0.11723(14) 0.0950(11) Uani 1 1 d . . .
P2 P 0.58669(17) -0.10485(18) 0.08119(9) 0.0564(6) Uani 1 1 d . D .
P3 P 0.7040(2) 0.2525(2) 0.08444(12) 0.0797(9) Uani 1 1 d . . .
P4 P 0.4274(2) 0.4160(2) 0.25786(12) 0.0730(8) Uani 1 1 d . . .
P5 P 0.3047(2) 0.1381(2) 0.35876(11) 0.0767(9) Uani 1 1 d . . .
P6 P 0.38731(19) -0.2284(2) 0.20448(12) 0.0701(8) Uani 1 1 d . E .
P7 P 0.75836(19) -0.2202(2) 0.27482(13) 0.0715(8) Uani 1 1 d . F .
P8 P 0.96013(18) 0.1132(2) 0.17579(11) 0.0756(9) Uani 1 1 d . G .
P9 P 0.5972(3) 0.3677(3) 0.44428(13) 0.1005(13) Uani 1 1 d . . .
P10 P 0.48087(16) -0.0927(2) 0.40777(9) 0.0588(7) Uani 1 1 d . . .
P11 P 0.90273(17) 0.0768(2) 0.38004(11) 0.0651(7) Uani 1 1 d . . .
P12 P 0.85227(19) 0.40639(19) 0.31946(11) 0.0666(7) Uani 1 1 d . H .
P13 P 0.1369(4) 0.6829(4) 0.39713(19) 0.1314(18) Uani 1 1 d . . .
P14 P 0.2226(6) 0.4198(6) 0.0123(3) 0.172(3) Uani 1 1 d . . .
F1 F 0.1893(12) 0.7550(11) 0.3743(6) 0.227(8) Uani 1 1 d . . .
F2 F 0.0766(15) 0.6735(12) 0.3558(8) 0.283(12) Uani 1 1 d . . .
F3 F 0.108(2) 0.7565(15) 0.4263(10) 0.38(2) Uani 1 1 d . . .
F4 F 0.0772(16) 0.6183(16) 0.4150(8) 0.317(14) Uani 1 1 d . . .
F5 F 0.1979(18) 0.6939(12) 0.4361(10) 0.36(2) Uani 1 1 d . . .
F6 F 0.1738(14) 0.6051(16) 0.3693(9) 0.297(12) Uani 1 1 d . . .
F7 F 0.2898(15) 0.3639(19) 0.0243(10) 0.317(13) Uani 1 1 d . A .
F8 F 0.289(3) 0.499(2) 0.0167(13) 0.42(2) Uani 1 1 d . A .
F9 F 0.2151(19) 0.457(2) 0.0639(9) 0.333(15) Uani 1 1 d . A .
F10A F 0.128(10) 0.470(10) 0.034(6) 0.59(11) Uiso 0.50 1 d P A 1
F11A F 0.164(4) 0.342(4) 0.024(3) 0.30(4) Uani 0.50 1 d P A 1
F12A F 0.239(4) 0.356(4) -0.0336(19) 0.35(4) Uani 0.50 1 d P A 1
F10B F 0.175(4) 0.489(5) 0.002(2) 0.34(4) Uani 0.50 1 d P A 2
F11B F 0.129(3) 0.395(7) 0.0006(18) 0.32(4) Uani 0.50 1 d P A 2
F12B F 0.233(3) 0.426(3) -0.0371(17) 0.217(14) Uiso 0.50 1 d P A 2
O1 O 0.307(2) 0.071(2) 0.0863(12) 0.153(10) Uiso 0.50 1 d P B 1
O2 O 0.2856(13) 0.2416(15) 0.1374(7) 0.095(5) Uiso 0.50 1 d P B 1
O1' O 0.2709(13) 0.1001(13) 0.0762(7) 0.090(5) Uiso 0.50 1 d P B 2
O2' O 0.2482(16) 0.1927(17) 0.1185(9) 0.121(7) Uiso 0.50 1 d P B 2
O3 O 0.5719(5) -0.2018(5) 0.0896(3) 0.077(2) Uani 1 1 d . . .
O4 O 0.6687(6) -0.0954(6) 0.0521(3) 0.091(3) Uani 1 1 d . . .
O5 O 0.3499(8) -0.2760(7) 0.1566(4) 0.123(4) Uani 1 1 d . . .
O6 O 0.3345(5) -0.2751(6) 0.2410(4) 0.101(3) Uani 1 1 d . . .
O7 O 0.7258(10) -0.3111(7) 0.2458(5) 0.150(5) Uani 1 1 d . . .
O8 O 0.8498(6) -0.2220(9) 0.2952(4) 0.128(4) Uani 1 1 d . . .
O9 O 0.9566(5) 0.1607(5) 0.4074(3) 0.076(2) Uani 1 1 d . . .
O10 O 0.9324(6) 0.0066(7) 0.4075(4) 0.110(3) Uani 1 1 d . . .
O11 O 0.9969(6) 0.1185(8) 0.1263(3) 0.114(4) Uani 1 1 d . . .
O12 O 1.0282(8) 0.0694(11) 0.1999(4) 0.151(5) Uani 1 1 d D . .
O13 O 0.2682(6) 0.0594(7) 0.3830(4) 0.108(3) Uani 1 1 d . . .
O14 O 0.2311(6) 0.1758(8) 0.3386(3) 0.107(3) Uani 1 1 d . . .
O15 O 0.6593(10) 0.4355(8) 0.4744(5) 0.108(4) Uani 0.75 1 d PD C 1
O16 O 0.5126(8) 0.3610(10) 0.4774(4) 0.096(4) Uani 0.75 1 d P C 1
O15' O 0.726(2) 0.447(2) 0.4457(12) 0.079(9) Uiso 0.25 1 d P C 2
O16' O 0.570(3) 0.419(3) 0.4795(14) 0.088(10) Uiso 0.25 1 d P C 2
O17 O 0.8323(7) 0.4858(6) 0.3564(4) 0.104(3) Uani 1 1 d . . .
O18 O 0.9318(6) 0.4333(6) 0.2900(3) 0.094(3) Uani 1 1 d . . .
O19 O 0.6397(7) 0.3002(7) 0.0583(4) 0.111(3) Uani 1 1 d . . .
O20 O 0.7968(7) 0.2943(7) 0.0792(4) 0.118(3) Uani 1 1 d . . .
O21 O 0.5300(5) -0.1608(6) 0.4281(3) 0.081(2) Uani 1 1 d . . .
O22 O 0.4112(5) -0.0643(6) 0.4447(3) 0.080(2) Uani 1 1 d . . .
O23 O 0.3784(5) 0.4378(6) 0.2133(3) 0.085(2) Uani 1 1 d . . .
O24 O 0.4599(7) 0.5045(6) 0.2904(4) 0.100(3) Uani 1 1 d . K .
O25 O 0.5899(5) 0.0070(5) 0.2774(3) 0.071(2) Uani 1 1 d . . .
O26 O 0.7231(5) 0.1216(6) 0.2494(3) 0.088(2) Uani 1 1 d . . .
O27 O 0.5496(6) 0.1332(6) 0.2263(3) 0.090(2) Uani 1 1 d . . .
O28 O 0.6106(6) 0.1861(5) 0.3194(3) 0.080(2) Uani 1 1 d . . .
C1 C 0.2794(17) 0.0124(18) 0.0596(10) 0.173(9) Uiso 1 1 d . . .
H1A H 0.3242 -0.0265 0.0546 0.207 Uiso 1 1 calc R B 1
H1B H 0.2708 0.0327 0.0298 0.207 Uiso 1 1 calc R B 1
C2 C 0.2046(15) -0.0378(15) 0.0667(10) 0.195(12) Uani 1 1 d . B .
H2A H 0.2106 -0.0976 0.0546 0.292 Uiso 1 1 calc R . .
H2B H 0.1571 -0.0197 0.0504 0.292 Uiso 1 1 calc R . .
H2C H 0.1942 -0.0310 0.1001 0.292 Uiso 1 1 calc R . .
C3 C 0.255(3) 0.280(3) 0.1266(16) 0.138(14) Uiso 0.50 1 d P B 1
H3A H 0.2346 0.2542 0.0948 0.166 Uiso 0.50 1 calc PR B 1
H3B H 0.2965 0.3291 0.1232 0.166 Uiso 0.50 1 calc PR B 1
C3' C 0.204(3) 0.245(3) 0.1475(16) 0.143(14) Uiso 0.50 1 d P B 2
H3'A H 0.1521 0.2075 0.1503 0.171 Uiso 0.50 1 calc PR B 2
H3'B H 0.2357 0.2486 0.1772 0.171 Uiso 0.50 1 calc PR B 2
C4 C 0.1736(11) 0.3214(13) 0.1536(9) 0.155(9) Uani 1 1 d . . .
H4A H 0.1275 0.3206 0.1308 0.233 Uiso 1 1 calc R B 1
H4B H 0.1906 0.3800 0.1686 0.233 Uiso 1 1 calc R B 1
H4C H 0.1547 0.2876 0.1771 0.233 Uiso 1 1 calc R B 1
C5 C 0.5461(15) -0.2672(13) 0.0490(8) 0.070(6) Uiso 0.50 1 d PD D 1
H5A H 0.5879 -0.2652 0.0244 0.084 Uiso 0.50 1 calc PR D 1
H5B H 0.4907 -0.2575 0.0363 0.084 Uiso 0.50 1 calc PR D 1
C5' C 0.654(3) -0.250(3) 0.1077(17) 0.160(16) Uiso 0.50 1 d P D 2
H5'A H 0.6653 -0.2367 0.1418 0.192 Uiso 0.50 1 calc PR D 2
H5'B H 0.7065 -0.2392 0.0910 0.192 Uiso 0.50 1 calc PR D 2
C6 C 0.541(3) -0.3560(17) 0.0652(14) 0.128(12) Uiso 0.50 1 d PD D 1
H6A H 0.5243 -0.4008 0.0386 0.191 Uiso 0.50 1 calc PR D 1
H6B H 0.4983 -0.3578 0.0891 0.191 Uiso 0.50 1 calc PR D 1
H6C H 0.5956 -0.3648 0.0780 0.191 Uiso 0.50 1 calc PR D 1
C6' C 0.601(3) -0.353(3) 0.0888(16) 0.150(15) Uiso 0.50 1 d P D 2
H6'A H 0.6370 -0.3957 0.0953 0.225 Uiso 0.50 1 calc PR D 2
H6'B H 0.5882 -0.3604 0.0553 0.225 Uiso 0.50 1 calc PR D 2
H6'C H 0.5484 -0.3584 0.1054 0.225 Uiso 0.50 1 calc PR D 2
C7 C 0.7439(15) -0.1339(16) 0.0631(9) 0.117(7) Uiso 0.75 1 d P D 1
H7A H 0.7315 -0.1964 0.0586 0.140 Uiso 0.75 1 calc PR D 1
H7B H 0.7622 -0.1132 0.0959 0.140 Uiso 0.75 1 calc PR D 1
C8 C 0.8122(18) -0.1107(19) 0.0318(10) 0.137(9) Uiso 0.75 1 d P D 1
H8A H 0.8635 -0.1354 0.0393 0.205 Uiso 0.75 1 calc PR D 1
H8B H 0.8236 -0.0488 0.0361 0.205 Uiso 0.75 1 calc PR D 1
H8C H 0.7943 -0.1326 -0.0006 0.205 Uiso 0.75 1 calc PR D 1
C7' C 0.705(3) -0.143(3) 0.0183(19) 0.078(13) Uiso 0.25 1 d P D 2
C8' C 0.791(3) -0.154(4) 0.014(2) 0.081(14) Uiso 0.25 1 d P D 2
H8'A H 0.7986 -0.1940 -0.0148 0.121 Uiso 0.25 1 calc PR D 2
H8'B H 0.8118 -0.1760 0.0405 0.121 Uiso 0.25 1 calc PR D 2
H8'C H 0.8229 -0.0991 0.0120 0.121 Uiso 0.25 1 calc PR D 2
C9 C 0.355(2) -0.253(2) 0.1184(12) 0.155(11) Uiso 0.75 1 d P E 1
H9A H 0.4096 -0.2711 0.1060 0.186 Uiso 0.75 1 calc PR E 1
H9B H 0.3621 -0.1906 0.1248 0.186 Uiso 0.75 1 calc PR E 1
C10 C 0.292(2) -0.278(2) 0.0784(12) 0.154(11) Uiso 0.75 1 d P E 1
H10A H 0.3085 -0.2480 0.0530 0.231 Uiso 0.75 1 calc PR E 1
H10B H 0.2361 -0.2630 0.0889 0.231 Uiso 0.75 1 calc PR E 1
H10C H 0.2886 -0.3395 0.0675 0.231 Uiso 0.75 1 calc PR E 1
C9' C 0.292(4) -0.236(4) 0.120(2) 0.091(15) Uiso 0.25 1 d P E 2
H9'A H 0.3155 -0.1792 0.1142 0.109 Uiso 0.25 1 calc PR E 2
H9'B H 0.2319 -0.2364 0.1272 0.109 Uiso 0.25 1 calc PR E 2
C10' C 0.315(4) -0.323(4) 0.074(2) 0.089(16) Uiso 0.25 1 d P E 2
H10D H 0.2838 -0.3195 0.0456 0.134 Uiso 0.25 1 calc PR E 2
H10E H 0.2976 -0.3772 0.0842 0.134 Uiso 0.25 1 calc PR E 2
H10F H 0.3755 -0.3187 0.0689 0.134 Uiso 0.25 1 calc PR E 2
C11 C 0.2484(10) -0.2673(12) 0.2548(7) 0.122(6) Uani 1 1 d . E .
H11A H 0.2472 -0.2464 0.2886 0.146 Uiso 1 1 calc R . .
H11B H 0.2231 -0.2263 0.2382 0.146 Uiso 1 1 calc R . .
C12 C 0.2019(14) -0.3488(18) 0.2434(12) 0.228(15) Uani 1 1 d . . .
H12A H 0.1430 -0.3444 0.2515 0.343 Uiso 1 1 calc R E .
H12B H 0.2260 -0.3883 0.2609 0.343 Uiso 1 1 calc R . .
H12C H 0.2049 -0.3697 0.2100 0.343 Uiso 1 1 calc R . .
C13 C 0.694(3) -0.389(3) 0.2533(15) 0.150(14) Uiso 0.50 1 d PD F 1
C14 C 0.669(3) -0.455(3) 0.2078(16) 0.150(16) Uiso 0.50 1 d PD F 1
C13' C 0.725(3) -0.364(4) 0.207(2) 0.164(17) Uiso 0.50 1 d P F 2
C14' C 0.709(3) -0.445(3) 0.1909(14) 0.117(11) Uiso 0.50 1 d P F 2
C15 C 0.9175(18) -0.2320(19) 0.2714(11) 0.204(12) Uiso 1 1 d D F .
H15A H 0.9027 -0.2210 0.2401 0.245 Uiso 1 1 calc R . .
H15B H 0.9242 -0.2934 0.2677 0.245 Uiso 1 1 calc R . .
C16 C 1.0073(17) -0.186(2) 0.2832(13) 0.265(18) Uani 1 1 d D . .
H16A H 1.0447 -0.2052 0.2580 0.397 Uiso 1 1 calc R F .
H16B H 1.0286 -0.2005 0.3123 0.397 Uiso 1 1 calc R . .
H16C H 1.0054 -0.1250 0.2865 0.397 Uiso 1 1 calc R . .
C17 C 0.9407(10) 0.1962(10) 0.4560(5) 0.098(4) Uani 1 1 d . . .
H17A H 0.9432 0.1520 0.4758 0.117 Uiso 1 1 calc R . .
H17B H 0.8840 0.2166 0.4582 0.117 Uiso 1 1 calc R . .
C18 C 1.0081(12) 0.2700(11) 0.4726(6) 0.124(6) Uani 1 1 d . . .
H18A H 0.9987 0.2943 0.5049 0.186 Uiso 1 1 calc R . .
H18B H 1.0049 0.3136 0.4530 0.186 Uiso 1 1 calc R . .
H18C H 1.0640 0.2493 0.4704 0.186 Uiso 1 1 calc R . .
C19 C 0.8956(15) -0.0692(15) 0.4089(9) 0.159(8) Uiso 1 1 d . . .
H19A H 0.9030 -0.1050 0.3785 0.191 Uiso 1 1 calc R . .
H19B H 0.8345 -0.0643 0.4119 0.191 Uiso 1 1 calc R . .
C20 C 0.9217(15) -0.1148(14) 0.4446(8) 0.164(9) Uani 1 1 d . . .
H20A H 0.8899 -0.1711 0.4403 0.246 Uiso 1 1 calc R . .
H20B H 0.9107 -0.0832 0.4753 0.246 Uiso 1 1 calc R . .
H20C H 0.9821 -0.1212 0.4424 0.246 Uiso 1 1 calc R . .
C21 C 0.9574(14) 0.1429(17) 0.0908(7) 0.159(9) Uani 1 1 d . . .
H21A H 0.9480 0.2033 0.1002 0.190 Uiso 1 1 calc R . .
H21B H 0.9012 0.1100 0.0860 0.190 Uiso 1 1 calc R . .
C22 C 0.9978(17) 0.134(2) 0.0465(7) 0.229(16) Uani 1 1 d . . .
H22A H 0.9625 0.1548 0.0238 0.343 Uiso 1 1 calc R . .
H22B H 1.0053 0.0744 0.0356 0.343 Uiso 1 1 calc R . .
H22C H 1.0529 0.1678 0.0501 0.343 Uiso 1 1 calc R . .
C23 C 1.1274(14) 0.086(2) 0.216(2) 0.20(2) Uiso 0.50 1 d PD G 1
H23A H 1.1634 0.0999 0.1900 0.244 Uiso 0.50 1 calc PR G 1
H23B H 1.1383 0.1316 0.2432 0.244 Uiso 0.50 1 calc PR G 1
C23' C 1.072(3) 0.012(3) 0.1897(16) 0.142(14) Uiso 0.50 1 d P G 2
H23C H 1.1031 0.0223 0.1618 0.170 Uiso 0.50 1 calc PR G 2
H23D H 1.0339 -0.0410 0.1804 0.170 Uiso 0.50 1 calc PR G 2
C24 C 1.1374(16) -0.0045(16) 0.2270(9) 0.176(9) Uiso 1 1 d D . .
H24A H 1.1108 -0.0103 0.2564 0.264 Uiso 1 1 calc R G 1
H24B H 1.1974 -0.0121 0.2296 0.264 Uiso 1 1 calc R G 1
H24C H 1.1102 -0.0476 0.2021 0.264 Uiso 1 1 calc R G 1
C25 C 0.2227(16) -0.0187(16) 0.3572(9) 0.170(9) Uiso 1 1 d . . .
H25A H 0.2115 -0.0123 0.3246 0.204 Uiso 1 1 calc R . .
H25B H 0.2566 -0.0672 0.3572 0.204 Uiso 1 1 calc R . .
C26 C 0.1436(11) -0.0332(16) 0.3803(10) 0.191(12) Uani 1 1 d . . .
H26A H 0.1114 -0.0851 0.3639 0.286 Uiso 1 1 calc R . .
H26B H 0.1106 0.0151 0.3801 0.286 Uiso 1 1 calc R . .
H26C H 0.1555 -0.0396 0.4125 0.286 Uiso 1 1 calc R . .
C27 C 0.1655(12) 0.2165(16) 0.3668(9) 0.159(9) Uani 1 1 d . . .
H27A H 0.1155 0.1747 0.3662 0.191 Uiso 1 1 calc R . .
H27B H 0.1870 0.2322 0.3995 0.191 Uiso 1 1 calc R . .
C28 C 0.1414(16) 0.2862(17) 0.3526(12) 0.237(18) Uani 1 1 d . . .
H28A H 0.0976 0.3092 0.3728 0.356 Uiso 1 1 calc R . .
H28B H 0.1189 0.2713 0.3205 0.356 Uiso 1 1 calc R . .
H28C H 0.1899 0.3290 0.3541 0.356 Uiso 1 1 calc R . .
C29 C 0.7588(13) 0.417(2) 0.4778(15) 0.147(14) Uiso 0.50 1 d PD C 1
H29A H 0.7656 0.3673 0.4932 0.176 Uiso 0.50 1 calc PR C 1
H29B H 0.7840 0.4080 0.4469 0.176 Uiso 0.50 1 calc PR C 1
C30 C 0.7969(17) 0.502(3) 0.5085(18) 0.20(2) Uiso 0.50 1 d PD C 1
H30A H 0.8575 0.4998 0.5137 0.307 Uiso 0.50 1 calc PR C 1
H30B H 0.7693 0.5091 0.5385 0.307 Uiso 0.50 1 calc PR C 1
H30C H 0.7876 0.5493 0.4927 0.307 Uiso 0.50 1 calc PR C 1
C31 C 0.517(3) 0.358(3) 0.5264(15) 0.144(14) Uiso 0.50 1 d P C 1
H31A H 0.5506 0.4091 0.5432 0.173 Uiso 0.50 1 calc PR C 1
H31B H 0.5456 0.3075 0.5315 0.173 Uiso 0.50 1 calc PR C 1
C32 C 0.4311(19) 0.3516(19) 0.5443(11) 0.096(8) Uiso 0.50 1 d P C 1
H32A H 0.4342 0.3498 0.5777 0.143 Uiso 0.50 1 calc PR C 1
H32B H 0.3987 0.2999 0.5280 0.143 Uiso 0.50 1 calc PR C 1
H32C H 0.4033 0.4013 0.5392 0.143 Uiso 0.50 1 calc PR C 1
C33 C 0.809(2) 0.5612(15) 0.3435(11) 0.150(11) Uani 0.75 1 d P H 1
H33A H 0.7509 0.5537 0.3295 0.180 Uiso 0.75 1 calc PR H 1
H33B H 0.8488 0.5838 0.3221 0.180 Uiso 0.75 1 calc PR H 1
C29' C 0.693(2) 0.427(2) 0.5158(14) 0.119(11) Uiso 0.50 1 d P I 2
C30' C 0.681(4) 0.515(4) 0.553(2) 0.22(3) Uiso 0.50 1 d P I 2
C31' C 0.461(2) 0.423(2) 0.4959(13) 0.120(11) Uiso 0.50 1 d P C 2
H31C H 0.4634 0.4802 0.5152 0.144 Uiso 0.50 1 calc PR C 2
H31D H 0.4334 0.4294 0.4662 0.144 Uiso 0.50 1 calc PR C 2
C32' C 0.378(2) 0.368(3) 0.5214(14) 0.134(13) Uiso 0.50 1 d P C 2
H32D H 0.3278 0.3981 0.5213 0.202 Uiso 0.50 1 calc PR C 2
H32E H 0.3950 0.3650 0.5535 0.202 Uiso 0.50 1 calc PR C 2
H32F H 0.3666 0.3105 0.5037 0.202 Uiso 0.50 1 calc PR C 2
C33' C 0.817(8) 0.501(8) 0.403(5) 0.20(5) Uiso 0.25 1 d P H 2
C34 C 0.815(2) 0.6204(16) 0.3954(11) 0.242(17) Uani 1 1 d . . .
H34A H 0.7677 0.6560 0.3986 0.364 Uiso 1 1 calc R H 1
H34B H 0.8681 0.6567 0.3994 0.364 Uiso 1 1 calc R H 1
H34C H 0.8114 0.5839 0.4192 0.364 Uiso 1 1 calc R H 1
C35 C 1.0152(11) 0.4680(12) 0.3108(7) 0.137(7) Uani 1 1 d . H .
H35A H 1.0317 0.4363 0.3353 0.165 Uiso 1 1 calc R . .
H35B H 1.0152 0.5287 0.3246 0.165 Uiso 1 1 calc R . .
C36 C 1.0764(15) 0.4571(15) 0.2697(11) 0.214(14) Uani 1 1 d . . .
H36A H 1.1338 0.4792 0.2811 0.321 Uiso 1 1 calc R H .
H36B H 1.0587 0.4884 0.2457 0.321 Uiso 1 1 calc R . .
H36C H 1.0754 0.3967 0.2564 0.321 Uiso 1 1 calc R . .
C37 C 0.630(2) 0.3890(12) 0.0692(10) 0.200(13) Uani 1 1 d . . .
H37A H 0.6816 0.4228 0.0614 0.241 Uiso 1 1 calc R . .
H37B H 0.6206 0.4054 0.1028 0.241 Uiso 1 1 calc R . .
C38 C 0.5535(19) 0.4052(17) 0.0402(14) 0.26(2) Uani 1 1 d . . .
H38A H 0.5454 0.4657 0.0465 0.396 Uiso 1 1 calc R . .
H38B H 0.5029 0.3721 0.0485 0.396 Uiso 1 1 calc R . .
H38C H 0.5634 0.3881 0.0070 0.396 Uiso 1 1 calc R . .
C39 C 0.830(2) 0.309(2) 0.0363(13) 0.219(13) Uiso 1 1 d . . .
C40 C 0.9207(15) 0.365(2) 0.0484(13) 0.253(19) Uani 1 1 d . . .
H40A H 0.9421 0.3844 0.0202 0.379 Uiso 1 1 calc R . .
H40B H 0.9608 0.3308 0.0601 0.379 Uiso 1 1 calc R . .
H40C H 0.9137 0.4150 0.0721 0.379 Uiso 1 1 calc R . .
C41 C 0.5759(9) -0.1383(12) 0.4752(5) 0.107(5) Uani 1 1 d . . .
H41A H 0.5553 -0.1787 0.4956 0.128 Uiso 1 1 calc R . .
H41B H 0.5653 -0.0804 0.4903 0.128 Uiso 1 1 calc R . .
C42 C 0.6725(9) -0.1425(14) 0.4678(6) 0.133(7) Uani 1 1 d . . .
H42A H 0.7033 -0.1263 0.4978 0.199 Uiso 1 1 calc R . .
H42B H 0.6920 -0.1035 0.4469 0.199 Uiso 1 1 calc R . .
H42C H 0.6826 -0.2005 0.4540 0.199 Uiso 1 1 calc R . .
C43 C 0.3459(10) -0.1310(12) 0.4569(6) 0.119(6) Uani 1 1 d . . .
H43A H 0.3206 -0.1661 0.4279 0.143 Uiso 1 1 calc R . .
H43B H 0.3735 -0.1687 0.4747 0.143 Uiso 1 1 calc R . .
C44 C 0.2807(9) -0.0939(15) 0.4838(5) 0.142(8) Uani 1 1 d . . .
H44A H 0.2395 -0.1389 0.4909 0.213 Uiso 1 1 calc R . .
H44B H 0.2526 -0.0572 0.4661 0.213 Uiso 1 1 calc R . .
H44C H 0.3053 -0.0601 0.5128 0.213 Uiso 1 1 calc R . .
C45 C 0.4230(13) 0.4842(15) 0.1782(9) 0.167(10) Uani 1 1 d . . .
H45A H 0.4469 0.5411 0.1942 0.200 Uiso 1 1 calc R . .
H45B H 0.4704 0.4527 0.1659 0.200 Uiso 1 1 calc R . .
C46 C 0.3730(15) 0.4937(14) 0.1424(8) 0.162(9) Uani 1 1 d . . .
H46A H 0.4056 0.5247 0.1214 0.244 Uiso 1 1 calc R . .
H46B H 0.3262 0.5256 0.1541 0.244 Uiso 1 1 calc R . .
H46C H 0.3507 0.4377 0.1256 0.244 Uiso 1 1 calc R . .
C47 C 0.4009(15) 0.5658(11) 0.3100(7) 0.150(8) Uani 1 1 d D . .
H47A H 0.3483 0.5365 0.3195 0.180 Uiso 1 1 calc R J 1
H47B H 0.3869 0.6025 0.2874 0.180 Uiso 1 1 calc R J 1
C48 C 0.454(3) 0.618(3) 0.3534(12) 0.141(15) Uiso 0.50 1 d PD K 1
H48A H 0.4207 0.6615 0.3698 0.212 Uiso 0.50 1 calc PR K 1
H48B H 0.5058 0.6462 0.3428 0.212 Uiso 0.50 1 calc PR K 1
H48C H 0.4685 0.5801 0.3744 0.212 Uiso 0.50 1 calc PR K 1
C48' C 0.403(3) 0.594(3) 0.3548(16) 0.144(15) Uiso 0.50 1 d P K 2
H48D H 0.3470 0.5835 0.3670 0.216 Uiso 0.50 1 calc PR K 2
H48E H 0.4214 0.6547 0.3608 0.216 Uiso 0.50 1 calc PR K 2
H48F H 0.4432 0.5636 0.3702 0.216 Uiso 0.50 1 calc PR K 2
O29 O -0.030(6) 0.252(7) -0.089(3) 0.35(5) Uiso 0.50 1 d P L 1
C49 C -0.012(7) 0.203(7) -0.100(4) 0.25(4) Uiso 0.50 1 d P L 1
C50 C -0.020(4) 0.356(4) -0.103(2) 0.165(19) Uiso 0.50 1 d P L 1
C51 C 0.075(4) 0.277(5) -0.120(2) 0.18(2) Uiso 0.50 1 d P L 1
O29' O 0.990(5) 0.544(5) 0.150(3) 0.43(4) Uiso 0.50 1 d P M 2
C49' C 0.982(5) 0.668(5) 0.125(3) 0.20(3) Uiso 0.50 1 d P N 2
C50' C 0.946(7) 0.794(7) 0.125(3) 0.27(4) Uiso 0.50 1 d P N 2
C51' C 1.025(8) 0.722(9) 0.136(5) 0.34(6) Uiso 0.50 1 d P N 2

loop_
_atom_site_aniso_label
_atom_site_aniso_U_11
_atom_site_aniso_U_22
_atom_site_aniso_U_33
_atom_site_aniso_U_23
_atom_site_aniso_U_13
_atom_site_aniso_U_12
Ag1 0.0680(5) 0.0908(7) 0.1010(7) 0.0248(6) -0.0146(5) -0.0011(5)
Ag2 0.0805(6) 0.0698(6) 0.0828(6) 0.0190(5) 0.0018(5) 0.0122(4)
Ag3 0.0607(5) 0.1014(7) 0.0907(7) 0.0238(6) -0.0088(4) -0.0062(5)
Ag4 0.0895(7) 0.1151(9) 0.1143(9) -0.0151(7) -0.0193(6) 0.0150(6)
Ag5A 0.0525(12) 0.101(3) 0.088(3) 0.035(2) -0.0184(16) -0.0108(12)
Ag5B 0.151(5) 0.094(3) 0.102(3) 0.005(2) 0.044(2) -0.024(3)
Ag6 0.0886(6) 0.0786(6) 0.0896(7) 0.0317(5) -0.0096(5) -0.0080(5)
Ag7 0.1089(8) 0.0845(7) 0.0800(7) 0.0254(6) 0.0086(5) 0.0069(6)
Ag8 0.0714(6) 0.1002(8) 0.1042(8) 0.0233(6) 0.0138(5) 0.0235(5)
Ag9 0.0990(7) 0.0953(7) 0.0708(6) -0.0014(5) -0.0056(5) 0.0309(6)
A10A 0.154(5) 0.132(4) 0.074(3) -0.019(3) -0.018(3) 0.038(4)
A10B 0.103(3) 0.154(5) 0.083(4) 0.066(4) -0.025(2) -0.031(3)
A11A 0.0688(18) 0.080(3) 0.0866(18) -0.0242(16) -0.0245(14) 0.0266(17)
A11B 0.087(2) 0.109(5) 0.149(4) -0.009(3) 0.030(2) -0.009(2)
Ag12 0.1393(10) 0.0904(8) 0.1042(9) 0.0230(7) 0.0316(7) 0.0302(7)
Ag13 0.0650(5) 0.0723(6) 0.0748(6) 0.0118(5) 0.0072(4) 0.0029(4)
Ag14 0.1064(7) 0.0903(7) 0.0670(6) 0.0196(5) 0.0024(5) 0.0306(6)
Ag15 0.0864(6) 0.0721(6) 0.0687(6) 0.0106(5) 0.0084(4) 0.0059(4)
Ag16 0.0739(6) 0.0926(7) 0.0972(7) 0.0070(6) 0.0006(5) 0.0058(5)
Mo1 0.0668(5) 0.0606(6) 0.0525(5) 0.0018(4) 0.0003(4) 0.0072(4)
S1 0.092(2) 0.104(3) 0.093(2) 0.027(2) 0.0070(19) 0.0181(19)
S2 0.087(2) 0.089(2) 0.0713(19) 0.0115(17) 0.0009(15) 0.0135(17)
S3 0.0720(16) 0.0722(17) 0.0419(13) 0.0076(12) -0.0045(11) -0.0100(13)
S4 0.0759(18) 0.093(2) 0.0509(15) 0.0074(15) -0.0122(13) -0.0085(15)
S5 0.100(3) 0.215(5) 0.059(2) -0.028(3) -0.0245(18) 0.050(3)
S6 0.0689(17) 0.092(2) 0.0612(17) 0.0030(16) -0.0028(13) -0.0001(15)
S7 0.101(2) 0.111(3) 0.081(2) 0.038(2) -0.0049(18) 0.028(2)
S8 0.103(2) 0.132(3) 0.068(2) -0.012(2) -0.0203(17) 0.063(2)
S9 0.0797(19) 0.113(3) 0.0611(17) 0.0199(18) 0.0016(14) 0.0103(18)
S10 0.253(6) 0.114(3) 0.090(3) 0.050(3) 0.084(3) 0.099(4)
S11 0.0669(16) 0.0585(16) 0.0785(19) -0.0018(14) 0.0027(14) 0.0029(12)
S12 0.0836(19) 0.0699(18) 0.0725(19) 0.0152(15) 0.0013(15) 0.0102(15)
S13 0.0723(18) 0.079(2) 0.081(2) 0.0238(16) 0.0024(15) 0.0157(15)
S14 0.0738(18) 0.078(2) 0.083(2) 0.0193(17) 0.0017(15) 0.0000(15)
S15 0.086(2) 0.094(2) 0.074(2) 0.0180(18) 0.0164(16) -0.0194(17)
S16 0.085(2) 0.099(2) 0.078(2) 0.0228(19) -0.0090(16) -0.0102(18)
S17 0.0779(19) 0.081(2) 0.0747(19) 0.0109(16) 0.0023(15) 0.0244(15)
S18 0.129(3) 0.0648(19) 0.0657(18) -0.0047(15) -0.0081(18) 0.0320(18)
S19 0.0586(14) 0.0660(17) 0.0665(16) 0.0144(14) 0.0006(12) 0.0002(12)
S20 0.0567(14) 0.0736(18) 0.0655(16) 0.0117(14) 0.0078(12) -0.0066(12)
S21 0.0500(13) 0.0746(18) 0.0708(17) 0.0066(14) 0.0037(12) 0.0110(12)
S22 0.0529(15) 0.0695(19) 0.115(3) 0.0032(18) 0.0239(15) 0.0003(13)
S23 0.0656(16) 0.0714(18) 0.0633(16) 0.0057(14) -0.0050(12) 0.0031(13)
S24 0.081(2) 0.101(2) 0.0706(19) 0.0044(18) -0.0173(15) 0.0049(17)
P1 0.094(2) 0.119(3) 0.079(2) 0.024(2) 0.0065(19) 0.031(2)
P2 0.0619(15) 0.0554(16) 0.0481(14) 0.0014(12) 0.0087(11) -0.0012(12)
P3 0.079(2) 0.088(2) 0.0661(19) 0.0051(17) -0.0148(15) -0.0059(17)
P4 0.084(2) 0.0661(19) 0.0721(19) 0.0108(16) -0.0120(15) 0.0265(15)
P5 0.0742(19) 0.102(3) 0.0576(17) 0.0187(17) 0.0087(14) 0.0153(17)
P6 0.0621(16) 0.0604(17) 0.082(2) 0.0049(15) -0.0065(14) -0.0070(13)
P7 0.0637(17) 0.0575(17) 0.093(2) 0.0098(16) 0.0033(15) 0.0108(13)
P8 0.0523(15) 0.108(3) 0.0652(18) 0.0127(17) 0.0009(13) 0.0060(15)
P9 0.152(4) 0.084(2) 0.063(2) -0.0122(19) -0.019(2) 0.046(2)
P10 0.0534(14) 0.0759(18) 0.0504(14) 0.0213(13) 0.0072(11) 0.0037(12)
P11 0.0508(14) 0.0736(19) 0.0734(18) 0.0189(15) 0.0044(12) 0.0066(13)
P12 0.0721(17) 0.0557(17) 0.0659(17) 0.0016(14) -0.0103(14) -0.0069(13)
P13 0.136(4) 0.150(5) 0.096(3) 0.009(3) -0.011(3) -0.027(4)
P14 0.200(8) 0.179(7) 0.152(7) 0.055(6) 0.003(5) 0.051(7)
F1 0.256(17) 0.203(15) 0.201(15) 0.036(12) 0.023(13) -0.090(13)
F2 0.32(2) 0.202(17) 0.32(3) 0.075(17) -0.15(2) -0.054(17)
F3 0.58(5) 0.20(2) 0.31(3) -0.05(2) 0.24(3) -0.04(3)
F4 0.34(3) 0.32(3) 0.24(2) 0.053(19) 0.01(2) -0.20(2)
F5 0.47(4) 0.174(16) 0.42(3) 0.058(18) -0.33(3) -0.031(19)
F6 0.26(2) 0.27(2) 0.32(3) -0.07(2) 0.00(2) 0.071(19)
F7 0.23(2) 0.40(3) 0.36(3) 0.11(3) 0.00(2) 0.16(2)
F8 0.56(6) 0.25(3) 0.43(5) 0.10(3) 0.06(5) -0.14(4)
F9 0.28(3) 0.47(5) 0.22(2) -0.02(3) 0.05(2) 0.05(3)
F11A 0.26(6) 0.23(4) 0.42(10) 0.16(6) -0.08(6) -0.07(4)
F12A 0.46(8) 0.32(6) 0.24(4) -0.15(4) -0.12(5) 0.27(6)
F10B 0.27(5) 0.44(8) 0.45(8) 0.34(7) 0.13(5) 0.23(6)
F11B 0.14(3) 0.58(12) 0.22(4) 0.09(6) -0.02(3) -0.15(5)
O3 0.102(6) 0.056(5) 0.072(5) 0.017(4) 0.009(4) -0.003(4)
O4 0.095(6) 0.074(5) 0.105(7) 0.009(5) 0.045(5) 0.013(4)
O5 0.145(9) 0.105(8) 0.110(8) 0.002(6) -0.061(7) 0.014(7)
O6 0.068(5) 0.082(6) 0.161(9) 0.050(6) 0.023(5) -0.004(4)
O7 0.218(14) 0.066(7) 0.153(11) -0.012(7) 0.085(10) -0.006(7)
O8 0.061(5) 0.201(12) 0.154(10) 0.100(9) 0.022(6) 0.042(6)
O9 0.066(4) 0.091(6) 0.063(5) 0.003(4) 0.000(4) -0.012(4)
O10 0.091(6) 0.101(7) 0.154(10) 0.073(7) 0.011(6) 0.008(5)
O11 0.099(7) 0.182(11) 0.057(5) 0.015(6) 0.014(5) 0.003(7)
O12 0.118(9) 0.227(15) 0.114(9) 0.010(9) -0.025(7) 0.086(10)
O13 0.099(7) 0.126(8) 0.094(7) 0.023(6) -0.002(5) -0.027(6)
O14 0.075(6) 0.157(10) 0.083(6) 0.004(6) -0.005(5) 0.006(6)
O15 0.147(13) 0.081(8) 0.083(8) -0.003(7) -0.038(8) -0.015(8)
O16 0.098(9) 0.142(12) 0.054(6) 0.011(7) 0.026(6) 0.045(9)
O17 0.127(8) 0.074(6) 0.099(7) -0.019(5) -0.005(6) 0.016(5)
O18 0.092(6) 0.085(6) 0.094(6) 0.008(5) 0.008(5) -0.028(5)
O19 0.126(8) 0.101(8) 0.107(8) 0.025(6) -0.027(6) 0.004(6)
O20 0.106(7) 0.111(8) 0.137(9) 0.038(7) -0.002(7) -0.016(6)
O21 0.073(5) 0.090(6) 0.092(6) 0.046(5) 0.014(4) 0.010(4)
O22 0.062(4) 0.123(7) 0.052(4) 0.015(4) 0.016(3) 0.001(4)
O23 0.085(5) 0.085(6) 0.099(6) 0.046(5) -0.010(5) 0.021(4)
O24 0.129(8) 0.067(5) 0.101(7) -0.007(5) 0.006(6) 0.027(5)
O25 0.084(5) 0.055(4) 0.075(5) 0.009(4) 0.020(4) 0.002(4)
O26 0.079(5) 0.083(6) 0.105(7) 0.019(5) 0.009(5) 0.013(4)
O27 0.100(6) 0.084(6) 0.078(6) -0.004(5) 0.003(5) 0.003(5)
O28 0.106(6) 0.078(5) 0.058(5) 0.011(4) 0.015(4) 0.015(4)
C2 0.18(2) 0.15(2) 0.25(3) 0.05(2) 0.10(2) -0.031(17)
C4 0.098(12) 0.136(16) 0.24(3) 0.031(16) 0.049(14) 0.039(11)
C11 0.087(10) 0.144(15) 0.136(15) 0.036(12) 0.031(10) -0.005(10)
C12 0.128(18) 0.22(3) 0.34(4) 0.06(3) 0.10(2) -0.051(18)
C16 0.19(3) 0.28(4) 0.31(5) -0.02(4) 0.03(3) 0.05(3)
C17 0.103(10) 0.123(12) 0.062(8) 0.004(8) -0.004(7) 0.005(9)
C18 0.141(15) 0.130(14) 0.085(10) -0.002(10) -0.005(10) -0.025(11)
C20 0.18(2) 0.146(18) 0.18(2) 0.103(17) -0.019(17) -0.009(15)
C21 0.141(17) 0.25(3) 0.103(14) 0.077(16) 0.009(12) 0.012(17)
C22 0.19(2) 0.43(5) 0.074(12) 0.06(2) 0.039(14) 0.08(3)
C26 0.070(10) 0.20(2) 0.31(3) 0.08(2) -0.049(15) -0.025(12)
C27 0.091(12) 0.20(2) 0.21(2) 0.057(19) 0.013(13) 0.063(14)
C28 0.18(2) 0.21(3) 0.38(5) 0.15(3) 0.18(3) 0.12(2)
C33 0.19(3) 0.090(16) 0.18(3) 0.012(17) -0.03(2) 0.064(17)
C34 0.31(4) 0.13(2) 0.26(3) -0.09(2) -0.03(3) 0.08(2)
C35 0.116(13) 0.130(15) 0.146(16) 0.007(12) 0.008(12) -0.062(11)
C36 0.147(19) 0.15(2) 0.32(4) 0.02(2) 0.10(2) -0.047(16)
C37 0.32(4) 0.069(12) 0.21(3) 0.034(15) -0.04(3) -0.003(17)
C38 0.21(3) 0.17(3) 0.46(6) 0.16(3) 0.04(3) 0.10(2)
C40 0.121(18) 0.24(3) 0.43(6) 0.17(4) 0.01(3) -0.032(19)
C41 0.104(10) 0.150(14) 0.082(9) 0.064(10) -0.017(8) 0.014(9)
C42 0.075(9) 0.23(2) 0.111(12) 0.085(14) -0.004(8) 0.032(11)
C43 0.092(10) 0.154(16) 0.108(12) 0.026(11) 0.039(9) -0.020(10)
C44 0.075(9) 0.26(2) 0.067(9) 0.003(12) 0.010(7) -0.035(12)
C45 0.124(15) 0.162(19) 0.25(3) 0.14(2) -0.031(16) 0.007(13)
C46 0.19(2) 0.162(19) 0.153(19) 0.089(16) -0.034(16) 0.002(16)
C47 0.23(2) 0.102(13) 0.130(16) 0.006(12) -0.003(15) 0.098(15)

loop_
_atom_type_symbol
_atom_type_description
_atom_type_scat_dispersion_real
_atom_type_scat_dispersion_imag
_atom_type_scat_source
C C 0.0033 0.0016 'International Tables Vol C Tables 4.2.6.8 and 6.1.1.4'
H H 0.0000 0.0000 'International Tables Vol C Tables 4.2.6.8 and 6.1.1.4'
O O 0.0106 0.0060 'International Tables Vol C Tables 4.2.6.8 and 6.1.1.4'
F F 0.0171 0.0103 'International Tables Vol C Tables 4.2.6.8 and 6.1.1.4'
P P 0.1023 0.0942 'International Tables Vol C Tables 4.2.6.8 and 6.1.1.4'
S S 0.1246 0.1234 'International Tables Vol C Tables 4.2.6.8 and 6.1.1.4'
Mo Mo -1.6832 0.6857 'International Tables Vol C Tables 4.2.6.8 and 6.1.1.4'
Ag Ag -0.8971 1.1015 'International Tables Vol C Tables 4.2.6.8 and 6.1.1.4'

loop_
_geom_angle_atom_site_label_1
_geom_angle_atom_site_label_2
_geom_angle_atom_site_label_3
_geom_angle
_geom_angle_site_symmetry_3
O26 Ag1 S21 118.5(2) .
O26 Ag1 S14 112.8(2) .
S21 Ag1 S14 126.98(11) .
O26 Ag1 S16 81.7(2) .
S21 Ag1 S16 112.16(10) .
S14 Ag1 S16 86.67(11) .
O26 Ag1 Ag15 71.1(2) .
S21 Ag1 Ag15 50.95(7) .
S14 Ag1 Ag15 173.27(9) .
S16 Ag1 Ag15 88.62(8) .
S13 Ag2 O25 115.19(18) .
S13 Ag2 S22 128.89(11) .
O25 Ag2 S22 109.75(19) .
S13 Ag2 S19 114.45(10) .
O25 Ag2 S19 90.92(18) .
S22 Ag2 S19 87.19(9) .
S13 Ag2 Ag13 49.78(7) .
O25 Ag2 Ag13 73.09(17) .
S22 Ag2 Ag13 176.46(10) .
S19 Ag2 Ag13 90.67(7) .
S23 Ag3 S17 136.30(11) .
S23 Ag3 O28 133.57(19) .
S17 Ag3 O28 81.13(19) .
S23 Ag3 S22 107.45(10) .
S17 Ag3 S22 92.24(11) .
O28 Ag3 S22 94.1(2) .
S23 Ag3 Ag9 100.34(8) .
S17 Ag3 Ag9 84.99(8) .
O28 Ag3 Ag9 47.86(19) .
S22 Ag3 Ag9 141.88(8) .
S15 Ag4 S5 135.82(14) .
S15 Ag4 S24 115.71(12) .
S5 Ag4 S24 90.15(13) .
S15 Ag4 O26 108.7(2) .
S5 Ag4 O26 101.1(2) .
S24 Ag4 O26 99.0(2) .
S15 Ag4 Ag5B 103.59(16) .
S5 Ag4 Ag5B 60.81(18) .
S24 Ag4 Ag5B 140.66(16) .
O26 Ag4 Ag5B 65.1(3) .
S15 Ag4 Ag5A 98.67(13) .
S5 Ag4 Ag5A 62.71(15) .
S24 Ag4 Ag5A 145.62(13) .
O26 Ag4 Ag5A 68.7(2) .
Ag5B Ag4 Ag5A 5.5(2) .
S15 Ag4 Ag15 51.59(8) .
S5 Ag4 Ag15 171.16(15) .
S24 Ag4 Ag15 89.34(8) .
O26 Ag4 Ag15 70.3(2) .
Ag5B Ag4 Ag15 115.24(14) .
Ag5A Ag4 Ag15 114.17(9) .
S16 Ag5A S6 136.9(3) .
S16 Ag5A S3 97.5(2) .
S6 Ag5A S3 100.90(15) .
S16 Ag5A S5 131.7(2) .
S6 Ag5A S5 73.41(16) .
S3 Ag5A S5 114.2(2) .
S16 Ag5A Ag4 82.59(14) .
S6 Ag5A Ag4 116.5(2) .
S3 Ag5A Ag4 124.5(2) .
S5 Ag5A Ag4 49.68(12) .
S3 Ag5B S16 98.0(3) .
S3 Ag5B S6 102.6(2) .
S16 Ag5B S6 125.2(3) .
S3 Ag5B S5 124.0(3) .
S16 Ag5B S5 130.4(3) .
S6 Ag5B S5 73.9(2) .
S3 Ag5B Ag4 133.8(3) .
S16 Ag5B Ag4 81.42(19) .
S6 Ag5B Ag4 115.3(3) .
S5 Ag5B Ag4 51.17(14) .
S11 Ag6 S3 128.22(10) .
S11 Ag6 S14 112.00(11) .
S3 Ag6 S14 101.81(10) .
S11 Ag6 O25 119.56(18) .
S3 Ag6 O25 93.68(18) .
S14 Ag6 O25 95.6(2) .
S11 Ag6 Ag13 52.05(8) .
S3 Ag6 Ag13 162.84(8) .
S14 Ag6 Ag13 92.39(8) .
O25 Ag6 Ag13 75.20(17) .
S11 Ag6 A11B 98.25(13) .
S3 Ag6 A11B 47.18(14) .
S14 Ag6 A11B 147.30(14) .
O25 Ag6 A11B 79.2(2) .
Ag13 Ag6 A11B 116.74(13) .
S10 Ag7 S20 133.30(12) .
S10 Ag7 O25 97.9(2) .
S20 Ag7 O25 115.60(19) .
S10 Ag7 S12 94.94(16) .
S20 Ag7 S12 108.59(10) .
O25 Ag7 S12 100.79(19) .
S10 Ag7 Ag13 169.90(18) .
S20 Ag7 Ag13 50.20(7) .
O25 Ag7 Ag13 73.44(17) .
S12 Ag7 Ag13 91.93(8) .
S19 Ag8 O28 102.1(2) .
S19 Ag8 S17 94.76(10) .
O28 Ag8 S17 79.1(2) .
S19 Ag8 S9 128.55(11) .
O28 Ag8 S9 126.8(2) .
S17 Ag8 S9 107.88(11) .
S19 Ag8 Ag14 174.32(8) .
O28 Ag8 Ag14 79.68(19) .
S17 Ag8 Ag14 90.87(8) .
S9 Ag8 Ag14 48.35(8) .
O28 Ag9 S18 110.9(2) .
O28 Ag9 S24 106.8(2) .
S18 Ag9 S24 129.07(13) .
O28 Ag9 S8 108.5(2) .
S18 Ag9 S8 111.14(11) .
S24 Ag9 S8 87.01(13) .
O28 Ag9 Ag3 52.2(2) .
S18 Ag9 Ag3 95.15(8) .
S24 Ag9 Ag3 82.03(8) .
S8 Ag9 Ag3 152.60(9) .
O28 Ag9 Ag14 84.0(2) .
S18 Ag9 Ag14 49.49(10) .
S24 Ag9 Ag14 166.97(9) .
S8 Ag9 Ag14 82.56(10) .
Ag3 Ag9 Ag14 110.72(4) .
S8 A10A S5 95.0(3) .
S8 A10A S2 138.2(4) .
S5 A10A S2 114.4(3) .
S8 A10A Ag12 64.3(2) .
S5 A10A Ag12 141.0(3) .
S2 A10A Ag12 101.8(3) .
S2 A10B O27 134.5(4) .
S2 A10B S5 113.0(3) .
O27 A10B S5 94.9(3) .
S2 A10B S8 129.5(4) .
O27 A10B S8 85.4(3) .
S5 A10B S8 86.6(2) .
S2 A10B Ag12 106.7(3) .
O27 A10B Ag12 58.7(2) .
S5 A10B Ag12 140.0(3) .
S8 A10B Ag12 63.68(19) .
S1 A11A S3 160.5(3) .
S1 A11A S12 85.9(2) .
S3 A11A S12 113.4(2) .
S3 A11B S12 126.8(3) .
S3 A11B S1 142.9(3) .
S12 A11B S1 86.3(2) .
S3 A11B Ag6 50.13(13) .
S12 A11B Ag6 77.24(19) .
S1 A11B Ag6 149.1(3) .
S10 Ag12 S7 107.25(13) .
S10 Ag12 S1 94.92(17) .
S7 Ag12 S1 134.32(13) .
S10 Ag12 A10B 131.08(19) .
S7 Ag12 A10B 115.67(18) .
S1 Ag12 A10B 71.52(16) .
S10 Ag12 A10A 135.6(2) .
S7 Ag12 A10A 109.46(17) .
S1 Ag12 A10A 76.51(16) .
A10B Ag12 A10A 6.3(3) .
S20 Ag13 S13 120.70(11) .
S20 Ag13 S11 116.79(10) .
S13 Ag13 S11 122.39(11) .
S20 Ag13 Ag6 124.32(8) .
S13 Ag13 Ag6 95.60(8) .
S11 Ag13 Ag6 52.25(7) .
S20 Ag13 Ag7 50.45(7) .
S13 Ag13 Ag7 125.72(9) .
S11 Ag13 Ag7 93.51(8) .
Ag6 Ag13 Ag7 74.44(4) .
S20 Ag13 Ag2 94.48(7) .
S13 Ag13 Ag2 50.27(8) .
S11 Ag13 Ag2 128.89(8) .
Ag6 Ag13 Ag2 76.93(3) .
Ag7 Ag13 Ag2 75.72(3) .
S18 Ag14 S7 123.06(13) .
S18 Ag14 S9 117.40(12) .
S7 Ag14 S9 118.41(13) .
S18 Ag14 Ag9 49.33(8) .
S7 Ag14 Ag9 101.04(10) .
S9 Ag14 Ag9 127.52(9) .
S18 Ag14 Ag8 91.34(8) .
S7 Ag14 Ag8 133.36(11) .
S9 Ag14 Ag8 50.96(8) .
Ag9 Ag14 Ag8 77.02(3) .
S23 Ag15 S15 121.42(12) .
S23 Ag15 S21 117.41(10) .
S15 Ag15 S21 119.19(12) .
S23 Ag15 Ag4 97.82(8) .
S15 Ag15 Ag4 50.90(9) .
S21 Ag15 Ag4 132.85(8) .
S23 Ag15 Ag1 129.86(8) .
S15 Ag15 Ag1 97.74(9) .
S21 Ag15 Ag1 50.87(7) .
Ag4 Ag15 Ag1 82.83(4) .
S2 Ag16 S4 125.30(12) .
S2 Ag16 S6 118.00(12) .
S4 Ag16 S6 113.45(11) .
S2 Ag16 S4 107.36(11) 2_655
S4 Ag16 S4 89.29(10) 2_655
S6 Ag16 S4 90.29(10) 2_655
O27 Mo1 O28 109.2(4) .
O27 Mo1 O25 107.9(4) .
O28 Mo1 O25 111.5(4) .
O27 Mo1 O26 110.1(4) .
O28 Mo1 O26 108.8(4) .
O25 Mo1 O26 109.3(4) .
P1 S1 A11A 108.1(2) .
P1 S1 Ag12 110.8(2) .
A11A S1 Ag12 99.58(17) .
P1 S1 A11B 111.0(3) .
A11A S1 A11B 8.1(3) .
Ag12 S1 A11B 104.93(19) .
P1 S2 A10B 94.7(2) .
P1 S2 Ag16 109.5(2) .
A10B S2 Ag16 89.6(2) .
P1 S2 A10A 99.1(3) .
A10B S2 A10A 8.3(3) .
Ag16 S2 A10A 94.6(2) .
P2 S3 A11B 94.54(19) .
P2 S3 A11A 99.94(16) .
A11B S3 A11A 10.3(2) .
P2 S3 Ag5B 110.9(2) .
A11B S3 Ag5B 124.9(3) .
A11A S3 Ag5B 114.6(2) .
P2 S3 Ag6 110.95(15) .
A11B S3 Ag6 82.69(19) .
A11A S3 Ag6 88.96(16) .
Ag5B S3 Ag6 126.54(19) .
P2 S3 Ag5A 106.72(18) .
A11B S3 Ag5A 129.6(2) .
A11A S3 Ag5A 119.4(2) .
Ag5B S3 Ag5A 5.4(3) .
Ag6 S3 Ag5A 127.22(13) .
P2 S4 Ag16 99.20(14) .
P2 S4 Ag16 123.69(16) 2_655
Ag16 S4 Ag16 90.71(10) 2_655
P3 S5 A10A 108.4(2) .
P3 S5 Ag4 121.8(2) .
A10A S5 Ag4 124.0(3) .
P3 S5 A10B 107.0(2) .
A10A S5 A10B 7.9(4) .
Ag4 S5 A10B 121.4(3) .
P3 S5 Ag5B 81.3(2) .
A10A S5 Ag5B 99.3(3) .
Ag4 S5 Ag5B 68.02(18) .
A10B S5 Ag5B 91.4(3) .
P3 S5 Ag5A 77.5(2) .
A10A S5 Ag5A 104.1(3) .
Ag4 S5 Ag5A 67.61(14) .
A10B S5 Ag5A 96.2(3) .
Ag5B S5 Ag5A 5.4(3) .
P3 S6 Ag16 102.12(17) .
P3 S6 Ag5A 86.5(2) .
Ag16 S6 Ag5A 98.42(16) .
P3 S6 Ag5B 84.9(2) .
Ag16 S6 Ag5B 93.10(17) .
Ag5A S6 Ag5B 6.0(3) .
P4 S7 Ag14 98.46(17) .
P4 S7 Ag12 89.62(17) .
Ag14 S7 Ag12 84.49(11) .
P4 S8 A10A 119.2(3) .
P4 S8 Ag9 109.99(17) .
A10A S8 Ag9 120.6(3) .
P4 S8 A10B 119.1(2) .
A10A S8 A10B 6.1(3) .
Ag9 S8 A10B 116.7(2) .
P5 S9 Ag14 96.47(16) .
P5 S9 Ag8 90.53(16) .
Ag14 S9 Ag8 80.68(10) .
P5 S10 Ag7 118.1(2) .
P5 S10 Ag12 112.9(2) .
Ag7 S10 Ag12 129.01(16) .
P6 S11 Ag13 102.27(15) .
P6 S11 Ag6 103.91(15) .
Ag13 S11 Ag6 75.70(8) .
P6 S12 A11B 113.5(2) .
P6 S12 Ag7 103.77(16) .
A11B S12 Ag7 101.16(18) .
P6 S12 A11A 121.0(2) .
A11B S12 A11A 7.7(2) .
Ag7 S12 A11A 96.92(13) .
P7 S13 Ag13 101.00(16) .
P7 S13 Ag2 103.20(16) .
Ag13 S13 Ag2 79.95(9) .
P7 S14 Ag1 114.95(18) .
P7 S14 Ag6 105.53(16) .
Ag1 S14 Ag6 103.60(12) .
P8 S15 Ag4 102.85(16) .
P8 S15 Ag15 101.50(17) .
Ag4 S15 Ag15 77.52(10) .
P8 S16 Ag5A 108.4(2) .
P8 S16 Ag5B 111.0(2) .
Ag5A S16 Ag5B 5.9(3) .
P8 S16 Ag1 102.97(16) .
Ag5A S16 Ag1 107.8(2) .
Ag5B S16 Ag1 101.9(2) .
P9 S17 Ag3 109.3(2) .
P9 S17 Ag8 103.99(18) .
Ag3 S17 Ag8 97.68(11) .
P9 S18 Ag9 108.01(17) .
P9 S18 Ag14 101.8(2) .
Ag9 S18 Ag14 81.18(10) .
P10 S19 Ag8 123.42(14) .
P10 S19 Ag2 104.47(14) .
Ag8 S19 Ag2 109.22(11) .
P10 S20 Ag13 103.43(13) .
P10 S20 Ag7 99.52(14) .
Ag13 S20 Ag7 79.35(9) .
P11 S21 Ag1 104.75(13) .
P11 S21 Ag15 98.24(14) .
Ag1 S21 Ag15 78.18(9) .
P11 S22 Ag2 118.34(17) .
P11 S22 Ag3 108.46(15) .
Ag2 S22 Ag3 116.98(14) .
P12 S23 Ag3 103.03(14) .
P12 S23 Ag15 99.75(15) .
Ag3 S23 Ag15 91.70(10) .
P12 S24 Ag9 109.17(18) .
P12 S24 Ag4 104.94(17) .
Ag9 S24 Ag4 113.78(14) .
O1 P1 O2' 100.7(17) .
O1 P1 O1' 32.3(13) .
O2' P1 O1' 71.5(12) .
O1 P1 O2 136.0(16) .
O2' P1 O2 35.6(10) .
O1' P1 O2 105.2(11) .
O1 P1 S1 93.5(14) .
O2' P1 S1 108.7(10) .
O1' P1 S1 115.4(8) .
O2 P1 S1 103.9(8) .
O1 P1 S2 106.7(13) .
O2' P1 S2 120.4(10) .
O1' P1 S2 109.9(7) .
O2 P1 S2 98.4(8) .
S1 P1 S2 121.0(2) .
O4 P2 O3 108.1(5) .
O4 P2 S4 110.6(4) .
O3 P2 S4 110.9(4) .
O4 P2 S3 107.7(4) .
O3 P2 S3 106.4(3) .
S4 P2 S3 112.92(18) .
O20 P3 O19 108.6(6) .
O20 P3 S6 110.1(5) .
O19 P3 S6 107.1(4) .
O20 P3 S5 105.3(5) .
O19 P3 S5 111.0(5) .
S6 P3 S5 114.7(3) .
O24 P4 O23 107.5(5) .
O24 P4 S8 105.5(4) .
O23 P4 S8 111.7(4) .
O24 P4 S7 111.3(4) .
O23 P4 S7 104.3(4) .
S8 P4 S7 116.4(2) .
O14 P5 O13 108.9(6) .
O14 P5 S9 112.1(5) .
O13 P5 S9 105.0(4) .
O14 P5 S10 105.6(4) .
O13 P5 S10 112.1(5) .
S9 P5 S10 113.3(3) .
O5 P6 O6 103.2(7) .
O5 P6 S12 110.9(5) .
O6 P6 S12 110.3(4) .
O5 P6 S11 108.0(5) .
O6 P6 S11 103.9(4) .
S12 P6 S11 119.17(18) .
O8 P7 O7 109.8(8) .
O8 P7 S14 110.5(4) .
O7 P7 S14 105.3(6) .
O8 P7 S13 102.8(5) .
O7 P7 S13 108.7(5) .
S14 P7 S13 119.6(2) .
O12 P8 O11 103.3(7) .
O12 P8 S15 108.3(6) .
O11 P8 S15 109.5(5) .
O12 P8 S16 104.3(7) .
O11 P8 S16 109.4(5) .
S15 P8 S16 120.6(2) .
O16' P9 O15 59.7(19) .
O16' P9 O16 46.9(19) .
O15 P9 O16 103.6(8) .
O16' P9 S17 134.9(17) .
O15 P9 S17 112.9(6) .
O16 P9 S17 104.7(6) .
O16' P9 S18 102.2(17) .
O15 P9 S18 106.2(6) .
O16 P9 S18 106.5(5) .
S17 P9 S18 121.3(2) .
O16' P9 O15' 93(2) .
O15 P9 O15' 35.5(10) .
O16 P9 O15' 138.8(10) .
S17 P9 O15' 99.2(9) .
S18 P9 O15' 88.3(9) .
O21 P10 O22 106.6(5) .
O21 P10 S19 109.9(3) .
O22 P10 S19 106.5(4) .
O21 P10 S20 105.2(4) .
O22 P10 S20 109.2(3) .
S19 P10 S20 118.83(17) .
O10 P11 O9 101.0(6) .
O10 P11 S22 111.8(4) .
O9 P11 S22 111.5(3) .
O10 P11 S21 109.4(5) .
O9 P11 S21 104.6(3) .
S22 P11 S21 117.1(2) .
O17 P12 O18 109.3(6) .
O17 P12 S24 108.8(4) .
O18 P12 S24 105.4(4) .
O17 P12 S23 105.2(5) .
O18 P12 S23 108.4(4) .
S24 P12 S23 119.6(2) .
F3 P13 F5 79.9(17) .
F3 P13 F4 95.7(15) .
F5 P13 F4 95.5(15) .
F3 P13 F2 100(2) .
F5 P13 F2 177.7(16) .
F4 P13 F2 86.8(12) .
F3 P13 F6 175(2) .
F5 P13 F6 95.2(16) .
F4 P13 F6 84.9(14) .
F2 P13 F6 84.5(13) .
F3 P13 F1 82.0(12) .
F5 P13 F1 91.7(12) .
F4 P13 F1 171.9(15) .
F2 P13 F1 86.0(11) .
F6 P13 F1 98.0(14) .
F10B P14 F12B 72(3) .
F10B P14 F11B 65(5) .
F12B P14 F11B 87(3) .
F10B P14 F7 166(4) .
F12B P14 F7 106(2) .
F11B P14 F7 129(5) .
F10B P14 F9 87(3) .
F12B P14 F9 154(3) .
F11B P14 F9 98(3) .
F7 P14 F9 91.2(17) .
F10B P14 F8 75(3) .
F12B P14 F8 80(2) .
F11B P14 F8 139(5) .
F7 P14 F8 92(2) .
F9 P14 F8 79.7(18) .
F10B P14 F11A 113(4) .
F12B P14 F11A 118(4) .
F11B P14 F11A 51(3) .
F7 P14 F11A 80(2) .
F9 P14 F11A 85(3) .
F8 P14 F11A 162(3) .
F10B P14 F12A 111(4) .
F12B P14 F12A 44(3) .
F11B P14 F12A 86(4) .
F7 P14 F12A 72.3(19) .
F9 P14 F12A 161(3) .
F8 P14 F12A 109(4) .
F11A P14 F12A 84(4) .
F10B P14 F10A 43(5) .
F12B P14 F10A 110(6) .
F11B P14 F10A 49(5) .
F7 P14 F10A 144(5) .
F9 P14 F10A 59(5) .
F8 P14 F10A 101(5) .
F11A P14 F10A 78(5) .
F12A P14 F10A 132(6) .
P14 F9 F10A 70(5) .
F9 F10A P14 51(4) .
P14 F10B F11B 59(4) .
P14 F10B F12B 54(2) .
F11B F10B F12B 76(5) .
P14 F11B F10B 56(2) .
P14 F12B F10B 54(2) .
C1 O1 P1 172(4) .
C3 O2 P1 140(4) .
C1 O1' P1 119.2(19) .
C1 O1' O2' 156(2) .
P1 O1' O2' 53.4(10) .
C3' O2' P1 141(3) .
C3' O2' O1' 159(3) .
P1 O2' O1' 55.1(11) .
C5 O3 P2 117.3(10) .
C5 O3 C5' 96.4(18) .
P2 O3 C5' 119.9(16) .
C7' O4 C7 61(2) .
C7' O4 P2 137(2) .
C7 O4 P2 120.8(12) .
C9 O5 P6 128.4(19) .
C9 O5 C9' 40(2) .
P6 O5 C9' 126(2) .
C11 O6 P6 128.9(10) .
C13' O7 C13 71(3) .
C13' O7 P7 148(3) .
C13 O7 P7 139(2) .
C15 O8 P7 126.4(17) .
C17 O9 P11 122.0(8) .
C19 O10 P11 128.8(14) .
C21 O11 P8 126.3(12) .
C23' O12 P8 138(2) .
C23' O12 C23 62(3) .
P8 O12 C23 138.9(16) .
C25 O13 P5 123.3(13) .
C27 O14 P5 124.0(11) .
P9 O15 C29 118.1(15) .
C31 O16 P9 123.9(19) .
P9 O16' C31' 126(3) .
C33' O17 C33 100(6) .
C33' O17 P12 136(6) .
C33 O17 P12 122.7(15) .
C35 O18 P12 124.0(10) .
C37 O19 P3 124.8(14) .
C39 O20 P3 124.1(17) .
C41 O21 P10 120.7(9) .
C43 O22 P10 119.0(9) .
C45 O23 P4 122.1(10) .
C47 O24 P4 121.7(11) .
Mo1 O25 Ag2 115.5(4) .
Mo1 O25 Ag7 120.5(4) .
Ag2 O25 Ag7 100.5(3) .
Mo1 O25 Ag6 121.3(4) .
Ag2 O25 Ag6 100.0(3) .
Ag7 O25 Ag6 94.9(2) .
Mo1 O26 Ag1 121.1(4) .
Mo1 O26 Ag4 127.2(4) .
Ag1 O26 Ag4 111.5(3) .
Mo1 O27 A10B 146.5(5) .
Mo1 O28 Ag9 120.0(4) .
Mo1 O28 Ag3 119.1(4) .
Ag9 O28 Ag3 80.0(3) .
Mo1 O28 Ag8 122.0(4) .
Ag9 O28 Ag8 109.2(3) .
Ag3 O28 Ag8 97.0(3) .
O1 C1 C2 123(3) .
O1 C1 O1' 36.7(19) .
C2 C1 O1' 110(2) .
O2 C3 C4 124(5) .
C4 C3' O2' 143(4) .
C3' C4 C3 45(2) .
O3 C5 C6 108(2) .
O3 C5' C6' 92(3) .
O4 C7 C8 109(2) .
O4 C7' C8' 128(5) .
O5 C9 C10 126(3) .
O5 C9' C10' 89(3) .
C12 C11 O6 108.3(17) .
O7 C13 C14 114(4) .
O7 C13' C14' 140(5) .
O8 C15 C16 128(3) .
O9 C17 C18 108.3(12) .
O10 C19 C20 119(2) .
O11 C21 C22 118(2) .
C24 C23 O12 96.9(16) .
O12 C23' C24 118(3) .
C23' C24 C23 57(2) .
C26 C25 O13 107(2) .
C28 C27 O14 114(2) .
C30 C29 O15 100.1(8) .
O16 C31 C32 109(3) .
O17 C33 C34 98(2) .
C32' C31' O16' 143(3) .
O17 C33' C34 86(7) .
C33 C34 C33' 71(4) .
O18 C35 C36 104.9(17) .
O19 C37 C38 107(2) .
O20 C39 C40 107(3) .
O21 C41 C42 108.3(12) .
C44 C43 O22 111.8(16) .
C46 C45 O23 113.9(18) .
C48' C47 O24 119(3) .
C48' C47 C48 33(2) .
O24 C47 C48 102(2) .
C49 O29 C50 137(10) .
C49 O29 C51 73(10) .
C50 O29 C51 68(5) .
O29 C49 C51 81(10) .
O29 C50 C51 60(4) .
C49 C51 O29 26(4) .
C49 C51 C50 77(5) .
O29 C51 C50 52(4) .
C49' C51' C50' 92(10) .

loop_
_geom_bond_atom_site_label_1
_geom_bond_atom_site_label_2
_geom_bond_distance
_geom_bond_site_symmetry_2
Ag1 O26 2.443(8) .
Ag1 S21 2.508(3) .
Ag1 S14 2.514(3) .
Ag1 S16 2.725(4) .
Ag1 Ag15 3.1642(14) .
Ag2 S13 2.504(3) .
Ag2 O25 2.533(8) .
Ag2 S22 2.538(3) .
Ag2 S19 2.618(3) .
Ag2 Ag13 3.2059(13) .
Ag3 S23 2.472(3) .
Ag3 S17 2.529(3) .
Ag3 O28 2.568(9) .
Ag3 S22 2.603(4) .
Ag3 Ag9 3.2020(14) .
Ag4 S15 2.482(4) .
Ag4 S5 2.530(4) .
Ag4 S24 2.564(4) .
Ag4 O26 2.586(9) .
Ag4 Ag5B 3.012(7) .
Ag4 Ag5A 3.068(6) .
Ag4 Ag15 3.1224(16) .
Ag5A S16 2.460(5) .
Ag5A S6 2.631(5) .
Ag5A S3 2.693(6) .
Ag5A S5 2.949(8) .
Ag5B S3 2.530(7) .
Ag5B S16 2.605(8) .
Ag5B S6 2.727(8) .
Ag5B S5 2.835(9) .
Ag6 S11 2.503(3) .
Ag6 S3 2.543(3) .
Ag6 S14 2.555(3) .
Ag6 O25 2.565(7) .
Ag6 Ag13 3.0679(14) .
Ag6 A11B 3.287(7) .
Ag7 S10 2.466(4) .
Ag7 S20 2.486(3) .
Ag7 O25 2.558(7) .
Ag7 S12 2.623(3) .
Ag7 Ag13 3.1693(15) .
Ag8 S19 2.536(3) .
Ag8 O28 2.595(8) .
Ag8 S17 2.608(4) .
Ag8 S9 2.611(4) .
Ag8 Ag14 3.3173(15) .
Ag9 O28 2.411(8) .
Ag9 S18 2.485(3) .
Ag9 S24 2.543(4) .
Ag9 S8 2.624(3) .
Ag9 Ag14 3.2379(16) .
A10A S8 2.465(8) .
A10A S5 2.476(10) .
A10A S2 2.544(9) .
A10A Ag12 3.278(8) .
A10B S2 2.461(8) .
A10B O27 2.512(12) .
A10B S5 2.599(9) .
A10B S8 2.712(9) .
A10B Ag12 3.176(7) .
A11A S1 2.417(6) .
A11A S3 2.503(6) .
A11A S12 2.790(7) .
A11B S3 2.431(7) .
A11B S12 2.521(8) .
A11B S1 2.683(7) .
Ag12 S10 2.507(4) .
Ag12 S7 2.579(4) .
Ag12 S1 2.580(4) .
Ag13 S20 2.478(3) .
Ag13 S13 2.486(3) .
Ag13 S11 2.496(3) .
Ag14 S18 2.491(4) .
Ag14 S7 2.508(3) .
Ag14 S9 2.512(4) .
Ag15 S23 2.497(3) .
Ag15 S15 2.506(3) .
Ag15 S21 2.511(3) .
Ag16 S2 2.507(4) .
Ag16 S4 2.549(4) .
Ag16 S6 2.580(3) .
Ag16 S4 2.924(3) 2_655
Mo1 O27 1.686(9) .
Mo1 O28 1.719(8) .
Mo1 O25 1.736(7) .
Mo1 O26 1.739(8) .
S1 P1 1.963(5) .
S2 P1 1.995(6) .
S3 P2 2.032(4) .
S4 P2 1.964(4) .
S4 Ag16 2.924(3) 2_655
S5 P3 2.005(5) .
S6 P3 1.967(5) .
S7 P4 1.997(5) .
S8 P4 1.981(4) .
S9 P5 1.965(5) .
S10 P5 2.005(5) .
S11 P6 2.001(4) .
S12 P6 1.987(4) .
S13 P7 1.997(5) .
S14 P7 1.995(5) .
S15 P8 1.983(5) .
S16 P8 1.984(5) .
S17 P9 1.954(5) .
S18 P9 2.010(5) .
S19 P10 1.991(4) .
S20 P10 2.004(4) .
S21 P11 1.998(4) .
S22 P11 1.988(4) .
S23 P12 1.997(4) .
S24 P12 1.977(4) .
P1 O1 1.42(4) .
P1 O2' 1.52(3) .
P1 O1' 1.56(2) .
P1 O2 1.69(2) .
P2 O4 1.549(8) .
P2 O3 1.580(8) .
P3 O20 1.553(11) .
P3 O19 1.562(11) .
P4 O24 1.574(10) .
P4 O23 1.578(8) .
P5 O14 1.493(11) .
P5 O13 1.583(11) .
P6 O5 1.525(10) .
P6 O6 1.576(9) .
P7 O8 1.538(10) .
P7 O7 1.563(12) .
P8 O12 1.537(11) .
P8 O11 1.549(10) .
P9 O16' 1.28(4) .
P9 O15 1.512(12) .
P9 O16 1.645(12) .
P9 O15' 2.26(3) .
P10 O21 1.558(8) .
P10 O22 1.573(8) .
P11 O10 1.557(10) .
P11 O9 1.575(8) .
P12 O17 1.555(10) .
P12 O18 1.578(9) .
P13 F3 1.43(2) .
P13 F5 1.430(16) .
P13 F4 1.474(17) .
P13 F2 1.477(18) .
P13 F6 1.51(2) .
P13 F1 1.572(15) .
P14 F10B 1.44(3) .
P14 F12B 1.44(4) .
P14 F11B 1.49(4) .
P14 F7 1.50(2) .
P14 F9 1.51(2) .
P14 F8 1.53(3) .
P14 F11A 1.54(5) .
P14 F12A 1.56(3) .
P14 F10A 1.81(13) .
F9 F10A 1.64(15) .
F10B F11B 1.57(11) .
F10B F12B 1.70(7) .
O1 C1 1.14(4) .
O2 C3 0.90(4) .
O1' C1 1.40(3) .
O1' O2' 1.80(3) .
O2' C3' 1.32(5) .
O3 C5 1.44(2) .
O3 C5' 1.67(4) .
O4 C7' 1.30(5) .
O4 C7 1.43(2) .
O5 C9 1.21(3) .
O5 C9' 1.62(6) .
O6 C11 1.419(17) .
O7 C13' 1.27(6) .
O7 C13 1.34(5) .
O8 C15 1.28(3) .
O9 C17 1.445(15) .
O10 C19 1.28(2) .
O11 C21 1.31(2) .
O12 C23' 1.18(4) .
O12 C23 1.590(10) .
O13 C25 1.44(2) .
O14 C27 1.45(2) .
O15 C29 1.613(10) .
O16 C31 1.41(4) .
O16' C31' 1.79(5) .
O17 C33' 1.34(13) .
O17 C33 1.38(2) .
O18 C35 1.441(18) .
O19 C37 1.40(2) .
O20 C39 1.39(4) .
O21 C41 1.488(16) .
O22 C43 1.481(17) .
O23 C45 1.48(2) .
O24 C47 1.450(18) .
C1 C2 1.38(3) .
C3 C4 1.63(5) .
C3' C4 1.32(4) .
C5 C6 1.538(10) .
C5' C6' 1.74(6) .
C7 C8 1.46(3) .
C7' C8' 1.37(7) .
C9 C10 1.48(4) .
C9' C10' 1.79(8) .
C11 C12 1.40(3) .
C13 C14 1.539(10) .
C13' C14' 1.28(6) .
C15 C16 1.518(10) .
C17 C18 1.50(2) .
C19 C20 1.42(3) .
C21 C22 1.42(2) .
C23 C24 1.542(10) .
C23' C24 1.54(5) .
C25 C26 1.43(3) .
C27 C28 1.32(3) .
C29 C30 1.531(10) .
C31 C32 1.45(4) .
C33 C34 1.61(4) .
C29' C30' 1.63(7) .
C31' C32' 1.72(5) .
C33' C34 1.93(13) .
C35 C36 1.53(3) .
C37 C38 1.51(3) .
C39 C40 1.59(4) .
C41 C42 1.53(2) .
C43 C44 1.40(2) .
C45 C46 1.31(3) .
C47 C48' 1.28(4) .
C47 C48 1.550(10) .
O29 C49 0.85(14) .
O29 C50 1.74(11) .
O29 C51 1.91(11) .
C49 C51 1.86(13) .
C50 C51 2.03(9) .
C49' C51' 1.03(13) .
C50' C51' 1.82(15) .
